data_7208263
loop_
_publ_author_name
'Montis, Riccardo'
'Hursthouse, Michael B.'

_publ_section_title
;
 Surprisingly complex supramolecular behaviour in the crystal structures
 of a family of mono-substituted salicylic acids
;
_journal_issue 16
_journal_name_full CrystEngComm
_journal_page_first 5242
_journal_paper_doi 10.1039/c2ce25336d
_journal_volume 14
_journal_year 2012
_chemical_formula_moiety 'C7 H5 Br O3'
_chemical_formula_sum 'C7 H5 Br O3'
_chemical_formula_weight 217.02
_chemical_name_common '5-bromosalicylic acid alpha'
_space_group_IT_number 2
_symmetry_cell_setting triclinic
_symmetry_space_group_name_Hall '-P 1'
_symmetry_space_group_name_H-M 'P -1'
_atom_sites_solution_hydrogens geom
_atom_sites_solution_primary direct
_atom_sites_solution_secondary difmap
_audit_creation_method SHELXL-97
_cell_angle_alpha 109.9910(10)
_cell_angle_beta 98.066(2)
_cell_angle_gamma 101.1680(10)
_cell_formula_units_Z 4
_cell_length_a 4.85140(10)
_cell_length_b 11.6936(3)
_cell_length_c 14.4341(3)
_cell_measurement_reflns_used 8595
_cell_measurement_temperature 120(2)
_cell_measurement_theta_max 27.48
_cell_measurement_theta_min 2.91
_cell_volume 735.75(3)
_computing_cell_refinement 'DENZO (Otwinowski & Minor, 1997) & COLLECT (Hooft, R.W.W., 1998)'
_computing_data_collection 'COLLECT (Hooft, R.W.W., 1998)'
_computing_data_reduction 'DENZO (Otwinowski & Minor, 1997) & COLLECT (Hooft, R.W.W., 1998)'
_computing_structure_refinement 'SHELXL-97 (Sheldrick, 2008)'
_diffrn_ambient_temperature 120(2)
_diffrn_detector_area_resol_mean '4096x4096pixels / 62x62mm'
_diffrn_measured_fraction_theta_full 0.980
_diffrn_measured_fraction_theta_max 0.980
_diffrn_measurement_device_type 'Bruker-Nonius APEX II CCD camera on -goniostat'
_diffrn_measurement_method '\f & \w scans'
_diffrn_radiation_monochromator '10cm confocal mirrors'
_diffrn_radiation_source 'Bruker-Nonius FR591 rotating anode'
_diffrn_radiation_type MoK\a
_diffrn_radiation_wavelength 0.71073
_diffrn_reflns_av_R_equivalents 0.0231
_diffrn_reflns_av_sigmaI/netI 0.0286
_diffrn_reflns_limit_h_max 6
_diffrn_reflns_limit_h_min -5
_diffrn_reflns_limit_k_max 15
_diffrn_reflns_limit_k_min -15
_diffrn_reflns_limit_l_max 18
_diffrn_reflns_limit_l_min -18
_diffrn_reflns_number 10539
_diffrn_reflns_theta_full 27.49
_diffrn_reflns_theta_max 27.49
_diffrn_reflns_theta_min 3.55
_exptl_absorpt_coefficient_mu 5.535
_exptl_absorpt_correction_T_max 0.6658
_exptl_absorpt_correction_T_min 0.1684
_exptl_absorpt_correction_type multi-scan
_exptl_absorpt_process_details 'SADABS 2007/2 (Sheldrick, G.M., 2007)'
_exptl_crystal_colour colourless
_exptl_crystal_density_diffrn 1.959
_exptl_crystal_density_method 'not measured'
_exptl_crystal_description block
_exptl_crystal_F_000 424
_exptl_crystal_size_max 0.50
_exptl_crystal_size_mid 0.08
_exptl_crystal_size_min 0.08
_refine_diff_density_max 0.358
_refine_diff_density_min -0.400
_refine_diff_density_rms 0.064
_refine_ls_extinction_method none
_refine_ls_goodness_of_fit_ref 1.074
_refine_ls_hydrogen_treatment mixed
_refine_ls_matrix_type full
_refine_ls_number_parameters 215
_refine_ls_number_reflns 3325
_refine_ls_number_restraints 0
_refine_ls_restrained_S_all 1.074
_refine_ls_R_factor_all 0.0247
_refine_ls_R_factor_gt 0.0212
_refine_ls_shift/su_max 0.001
_refine_ls_shift/su_mean 0.000
_refine_ls_structure_factor_coef Fsqd
_refine_ls_weighting_details 'calc w=1/[\s^2^(Fo^2^)+(0.0111P)^2^+0.5756P] where P=(Fo^2^+2Fc^2^)/3'
_refine_ls_weighting_scheme calc
_refine_ls_wR_factor_gt 0.0490
_refine_ls_wR_factor_ref 0.0509
_reflns_number_gt 3072
_reflns_number_total 3325
_reflns_threshold_expression >2\s(I)
_cod_data_source_file c2ce25336d.txt
_cod_data_source_block 5-bromosalicylic_acid_alpha
_cod_original_sg_symbol_H-M P-1
_cod_database_code 7208263

loop_
_symmetry_equiv_pos_as_xyz
'x, y, z'
'-x, -y, -z'

loop_
_atom_site_label
_atom_site_type_symbol
_atom_site_fract_x
_atom_site_fract_y
_atom_site_fract_z
_atom_site_U_iso_or_equiv
_atom_site_adp_type
_atom_site_occupancy
_atom_site_symmetry_multiplicity
_atom_site_calc_flag
_atom_site_refinement_flags
C11 C -0.4229(4) 0.67520(16) 0.45848(13) 0.0168(3) Uani 1 1 d .
C12 C -0.4060(4) 0.66519(17) 0.35959(13) 0.0188(4) Uani 1 1 d .
C13 C -0.1676(4) 0.73928(18) 0.34462(14) 0.0216(4) Uani 1 1 d .
H15 H -0.1537 0.7319 0.2779 0.026 Uiso 1 1 calc R
C14 C 0.0485(4) 0.82322(17) 0.42573(14) 0.0201(4) Uani 1 1 d .
H14 H 0.2092 0.8739 0.4149 0.024 Uiso 1 1 calc R
C15 C 0.0299(4) 0.83330(16) 0.52359(13) 0.0177(3) Uani 1 1 d .
C16 C -0.2008(4) 0.76004(16) 0.54074(13) 0.0173(3) Uani 1 1 d .
H12 H -0.2098 0.7668 0.6077 0.021 Uiso 1 1 calc R
C17 C -0.6717(4) 0.59769(16) 0.47589(13) 0.0170(3) Uani 1 1 d .
O11 O -0.6587(3) 0.61135(13) 0.57048(9) 0.0200(3) Uani 1 1 d .
O12 O -0.8770(3) 0.52446(12) 0.40595(9) 0.0197(3) Uani 1 1 d .
O13 O -0.6115(3) 0.58711(14) 0.27713(10) 0.0250(3) Uani 1 1 d .
H11 H -0.797(6) 0.566(2) 0.5770(19) 0.036(7) Uiso 1 1 d .
H13A H -0.735(5) 0.553(2) 0.2941(18) 0.030(7) Uiso 1 1 d .
Br1 Br 0.32327(4) 0.951246(16) 0.635216(13) 0.02097(6) Uani 1 1 d .
C21 C 1.0967(4) 0.71092(16) 1.01417(13) 0.0179(3) Uani 1 1 d .
C22 C 1.1021(4) 0.79798(17) 1.11012(13) 0.0187(4) Uani 1 1 d .
C23 C 0.9426(4) 0.88713(17) 1.11849(14) 0.0217(4) Uani 1 1 d .
H23 H 0.9466 0.9466 1.1832 0.026 Uiso 1 1 calc R
C24 C 0.7793(4) 0.88906(18) 1.03304(15) 0.0232(4) Uani 1 1 d .
H24 H 0.6718 0.9500 1.0390 0.028 Uiso 1 1 calc R
C25 C 0.7718(4) 0.80178(17) 0.93811(14) 0.0214(4) Uani 1 1 d .
C26 C 0.9274(4) 0.71327(17) 0.92769(13) 0.0200(4) Uani 1 1 d .
H26 H 0.9206 0.6541 0.8625 0.024 Uiso 1 1 calc R
C27 C 1.2694(4) 0.61834(17) 1.00466(13) 0.0188(4) Uani 1 1 d .
O21 O 1.2421(3) 0.53788(13) 0.91208(10) 0.0243(3) Uani 1 1 d .
O22 O 1.4281(3) 0.61718(12) 1.07894(9) 0.0220(3) Uani 1 1 d .
O23 O 1.2550(3) 0.80100(14) 1.19708(10) 0.0237(3) Uani 1 1 d .
H21 H 1.348(6) 0.492(2) 0.9139(19) 0.036(7) Uiso 1 1 d .
H23A H 1.331(6) 0.742(3) 1.181(2) 0.044(8) Uiso 1 1 d .
Br2 Br 0.54749(4) 0.805772(19) 0.820961(14) 0.02859(7) Uani 1 1 d .

loop_
_atom_site_aniso_label
_atom_site_aniso_U_11
_atom_site_aniso_U_22
_atom_site_aniso_U_33
_atom_site_aniso_U_23
_atom_site_aniso_U_13
_atom_site_aniso_U_12
C11 0.0165(8) 0.0169(8) 0.0195(8) 0.0083(7) 0.0060(7) 0.0063(7)
C12 0.0186(8) 0.0199(9) 0.0194(9) 0.0087(7) 0.0038(7) 0.0063(7)
C13 0.0240(9) 0.0254(9) 0.0216(9) 0.0134(8) 0.0093(7) 0.0091(8)
C14 0.0185(8) 0.0207(9) 0.0252(9) 0.0121(7) 0.0078(7) 0.0058(7)
C15 0.0162(8) 0.0155(8) 0.0214(9) 0.0067(7) 0.0036(7) 0.0052(7)
C16 0.0187(8) 0.0174(8) 0.0172(8) 0.0071(7) 0.0050(7) 0.0064(7)
C17 0.0188(8) 0.0162(8) 0.0188(8) 0.0079(7) 0.0055(7) 0.0080(7)
O11 0.0174(6) 0.0231(7) 0.0193(6) 0.0105(5) 0.0044(5) 0.0004(5)
O12 0.0188(6) 0.0200(6) 0.0186(6) 0.0075(5) 0.0031(5) 0.0015(5)
O13 0.0213(7) 0.0316(8) 0.0168(7) 0.0085(6) 0.0027(6) -0.0022(6)
Br1 0.01825(10) 0.01816(10) 0.02282(11) 0.00527(7) 0.00347(7) 0.00195(7)
C21 0.0166(8) 0.0179(8) 0.0192(9) 0.0073(7) 0.0051(7) 0.0031(7)
C22 0.0170(8) 0.0204(9) 0.0184(8) 0.0081(7) 0.0047(7) 0.0021(7)
C23 0.0234(9) 0.0203(9) 0.0205(9) 0.0058(7) 0.0076(7) 0.0054(7)
C24 0.0230(9) 0.0204(9) 0.0286(10) 0.0108(8) 0.0075(8) 0.0073(7)
C25 0.0195(9) 0.0225(9) 0.0216(9) 0.0099(7) 0.0024(7) 0.0029(7)
C26 0.0197(9) 0.0198(9) 0.0178(8) 0.0057(7) 0.0041(7) 0.0020(7)
C27 0.0168(8) 0.0174(8) 0.0213(9) 0.0075(7) 0.0057(7) 0.0011(7)
O21 0.0263(7) 0.0222(7) 0.0205(7) 0.0022(5) 0.0020(6) 0.0109(6)
O22 0.0242(7) 0.0248(7) 0.0194(6) 0.0085(5) 0.0061(5) 0.0102(6)
O23 0.0263(7) 0.0274(7) 0.0170(6) 0.0067(5) 0.0037(5) 0.0104(6)
Br2 0.02928(12) 0.03374(12) 0.02439(11) 0.01413(9) 0.00117(8) 0.00966(9)

loop_
_atom_type_symbol
_atom_type_description
_atom_type_scat_dispersion_real
_atom_type_scat_dispersion_imag
_atom_type_scat_source
C C 0.0033 0.0016 'International Tables Vol C Tables 4.2.6.8 and 6.1.1.4'
H H 0.0000 0.0000 'International Tables Vol C Tables 4.2.6.8 and 6.1.1.4'
O O 0.0106 0.0060 'International Tables Vol C Tables 4.2.6.8 and 6.1.1.4'
Br Br -0.2901 2.4595 'International Tables Vol C Tables 4.2.6.8 and 6.1.1.4'

loop_
_geom_angle_atom_site_label_1
_geom_angle_atom_site_label_2
_geom_angle_atom_site_label_3
_geom_angle
C16 C11 C12 119.70(16)
C16 C11 C17 120.06(15)
C12 C11 C17 120.25(16)
O13 C12 C13 117.48(16)
O13 C12 C11 123.15(16)
C13 C12 C11 119.37(16)
C14 C13 C12 120.67(16)
C14 C13 H15 119.7
C12 C13 H15 119.7
C13 C14 C15 119.73(17)
C13 C14 H14 120.1
C15 C14 H14 120.1
C16 C15 C14 120.98(16)
C16 C15 Br1 119.35(13)
C14 C15 Br1 119.66(13)
C15 C16 C11 119.54(16)
C15 C16 H12 120.2
C11 C16 H12 120.2
O12 C17 O11 122.84(16)
O12 C17 C11 122.30(15)
O11 C17 C11 114.86(15)
C17 O11 H11 112.1(18)
C12 O13 H13A 108.8(18)
C22 C21 C26 119.59(16)
C22 C21 C27 119.90(16)
C26 C21 C27 120.51(16)
O23 C22 C23 116.93(16)
O23 C22 C21 123.43(16)
C23 C22 C21 119.64(16)
C24 C23 C22 120.19(17)
C24 C23 H23 119.9
C22 C23 H23 119.9
C23 C24 C25 120.06(17)
C23 C24 H24 120.0
C25 C24 H24 120.0
C26 C25 C24 120.94(17)
C26 C25 Br2 119.37(14)
C24 C25 Br2 119.69(14)
C25 C26 C21 119.58(17)
C25 C26 H26 120.2
C21 C26 H26 120.2
O22 C27 O21 122.77(17)
O22 C27 C21 121.86(16)
O21 C27 C21 115.37(16)
C27 O21 H21 108.6(18)
C22 O23 H23A 106.0(19)

loop_
_geom_bond_atom_site_label_1
_geom_bond_atom_site_label_2
_geom_bond_distance
C11 C16 1.406(2)
C11 C12 1.407(2)
C11 C17 1.469(2)
C12 O13 1.347(2)
C12 C13 1.395(3)
C13 C14 1.380(3)
C13 H15 0.9500
C14 C15 1.394(2)
C14 H14 0.9500
C15 C16 1.378(2)
C15 Br1 1.8976(18)
C16 H12 0.9500
C17 O12 1.241(2)
C17 O11 1.310(2)
O11 H11 0.81(3)
O13 H13A 0.77(3)
C21 C22 1.404(2)
C21 C26 1.406(2)
C21 C27 1.475(2)
C22 O23 1.351(2)
C22 C23 1.398(3)
C23 C24 1.379(3)
C23 H23 0.9500
C24 C25 1.391(3)
C24 H24 0.9500
C25 C26 1.376(3)
C25 Br2 1.8981(18)
C26 H26 0.9500
C27 O22 1.235(2)
C27 O21 1.316(2)
O21 H21 0.82(3)
O23 H23A 0.83(3)

loop_
_geom_hbond_atom_site_label_D
_geom_hbond_atom_site_label_H
_geom_hbond_atom_site_label_A
_geom_hbond_distance_DH
_geom_hbond_distance_HA
_geom_hbond_distance_DA
_geom_hbond_angle_DHA
_geom_hbond_site_symmetry_A
O11 H11 O12 0.81(3) 1.82(3) 2.6286(18) 175(3) 2_366
O21 H21 O22 0.82(3) 1.85(3) 2.6630(19) 176(3) 2_867
O23 H23A O22 0.83(3) 1.87(3) 2.6130(19) 149(3) .
O13 H13A O12 0.77(3) 1.94(3) 2.6252(19) 147(2) .
